data_1100222
loop_
_publ_author_name
'Bach, Thorsten'
'Schlummer, Bj\"orn'
'Harms, Klaus'

_publ_section_title
;
 Intramolecular Iron(II)-catalyzed Nitrogen Transfer Reactions of
 Unsaturated Alkoxycarbonyl Azides: A Facile and Stereoselective
 Route to 4,5-Disubstituted Oxazolidinones
;
_journal_coden_ASTM CEUJED
_journal_issue 12
_journal_name_full 'Chemistry - A European Journal'
_journal_page_first 2581
_journal_page_last 2594
_journal_paper_doi 10.1002/1521-3765(20010618)7:12<2581::aid-chem25810>3.0.co;2-o
_journal_volume 7
_journal_year 2001
_chemical_formula_moiety 'C9 H12 Cl1 N1 O2'
_chemical_formula_sum 'C9 H12 Cl N O2'
_chemical_melting_point 371.15
_chemical_name_systematic
;
(1RS,2RS,8SR)-2-Chloro-9-oxa-11-azabicyclo(6.3.0)undec-5-en-10-one
;
_space_group_IT_number 14
_symmetry_cell_setting monoclinic
_symmetry_space_group_name_Hall '-P 2yn'
_symmetry_space_group_name_H-M 'P 1 21/n 1'
_cell_angle_alpha 90
_cell_angle_beta 95.692(4)
_cell_angle_gamma 90
_cell_formula_units_Z 4
_cell_length_a 9.9246(5)
_cell_length_b 6.8908(3)
_cell_length_c 14.1918(10)
_cell_volume 965.770
_diffrn_ambient_temperature 213
_exptl_crystal_colour colorless.
_exptl_crystal_density_diffrn 1.387
_exptl_crystal_description plate
_refine_ls_R_factor_gt 5.99
_refine_ls_wR_factor_gt 5.99
_cod_original_sg_symbol_H-M 'P 21/n'
_cod_original_formula_sum 'C9 H12 Cl1 N1 O2'
_cod_database_code 1100222

loop_
_symmetry_equiv_pos_site_id
_symmetry_equiv_pos_as_xyz
1 x,y,z
2 1/2+x,1/2-y,1/2+z
3 -x,-y,-z
4 -1/2-x,-1/2+y,-1/2-z

loop_
_atom_site_label
_atom_site_type_symbol
_atom_site_fract_x
_atom_site_fract_y
_atom_site_fract_z
Cl1 Cl 0.28075(7) 0.00228(10) 0.52052(5)
O1 O 0.6671(2) 0.3092(3) 0.69116(16)
N1 N 0.4828(2) 0.3045(3) 0.59203(17)
H1 H 0.434(3) 0.341(4) 0.548(2)
O2 O 0.6535(3) 0.5185(4) 0.5704(2)
C1 C 0.4269(4) -0.0961(8) 0.8561(3)
H2 H 0.364(6) -0.138(8) 0.905(4)
C2 C 0.4723(4) 0.0761(8) 0.8775(2)
H3 H 0.438(4) 0.127(6) 0.928(3)
C3 C 0.5665(4) 0.2041(5) 0.8296(2)
H4 H 0.659(5) 0.210(6) 0.864(3)
H5 H 0.536(5) 0.342(7) 0.827(3)
C4 C 0.5835(3) 0.1581(4) 0.7276(2)
H6 H 0.638(3) 0.041(5) 0.723(2)
C5 C 0.4503(3) 0.1618(4) 0.66099(17)
H7 H 0.370(3) 0.206(5) 0.693(2)
C6 C 0.4132(3) -0.0348(4) 0.6169(2)
H8 H 0.495(3) -0.089(5) 0.589(2)
C7 C 0.3598(3) -0.1842(5) 0.6826(3)
H9 H 0.347(4) -0.288(6) 0.650(3)
H10 H 0.269(3) -0.132(5) 0.706(2)
C8 C 0.4517(4) -0.2260(6) 0.7744(3)
H11 H 0.430(4) -0.358(6) 0.788(3)
H12 H 0.548(4) -0.231(5) 0.764(2)
C9 C 0.6029(3) 0.3875(4) 0.6125(2)

loop_
_atom_type_symbol
_atom_type_radius_bond
C 0.68
H 0.23
Cl 0.99
N 0.68
O 0.68
